data_2238512
loop_
_publ_author_name
'Saravanan, B.'
'Jayamani, A.'
'Sengottuvelan, N.'
'Chakkaravarthi, G.'
'Manivannan, V.'

_publ_section_title
;
 1,2-Bis(2-hydroxy-5-methylbenzylidene)hydrazine
;
_journal_coeditor_code IS5296
_journal_issue 9
_journal_name_full 'Acta Crystallographica Section E'
_journal_page_first o1394
_journal_page_last o1395
_journal_paper_doi 10.1107/S160053681302148X
_journal_volume 69
_journal_year 2013
_chemical_formula_moiety 'C16 H16 N2 O2'
_chemical_formula_sum 'C16 H16 N2 O2'
_chemical_formula_weight 268.31
_chemical_name_common
;
1,2-Bis(2-hydroxy-5-methylbenzylidene)hydrazine
;
_chemical_name_systematic
;
2-{[2-(2-Hydroxy-5-methylbenzylidene)hydrazin-1-ylidene]methyl}-4-methylphenol
;
_space_group_IT_number 19
_symmetry_cell_setting orthorhombic
_symmetry_space_group_name_Hall 'P 2ac 2ab'
_symmetry_space_group_name_H-M 'P 21 21 21'
_atom_sites_solution_hydrogens geom
_atom_sites_solution_primary direct
_atom_sites_solution_secondary difmap
_audit_creation_method SHELXL-97
_cell_angle_alpha 90.00
_cell_angle_beta 90.00
_cell_angle_gamma 90.00
_cell_formula_units_Z 4
_cell_length_a 6.0108(5)
_cell_length_b 7.3394(5)
_cell_length_c 31.674(2)
_cell_measurement_reflns_used 2658
_cell_measurement_temperature 295(2)
_cell_measurement_theta_max 27.2
_cell_measurement_theta_min 2.4
_cell_volume 1397.32(17)
_computing_cell_refinement 'SAINT (Bruker, 2004)'
_computing_data_collection 'APEX2 (Bruker, 2004)'
_computing_data_reduction 'SAINT (Bruker, 2004)'
_computing_molecular_graphics 'PLATON (Spek, 2009)'
_computing_publication_material 'SHELXL97 (Sheldrick, 2008)'
_computing_structure_refinement 'SHELXL97 (Sheldrick, 2008)'
_computing_structure_solution 'SHELXS97 (Sheldrick, 2008)'
_diffrn_ambient_temperature 295(2)
_diffrn_measured_fraction_theta_full 0.997
_diffrn_measured_fraction_theta_max 0.979
_diffrn_measurement_device_type 'Bruker Kappa APEXII'
_diffrn_measurement_method '\w and \f '
_diffrn_radiation_monochromator graphite
_diffrn_radiation_source 'fine-focus sealed tube'
_diffrn_radiation_type MoK\a
_diffrn_radiation_wavelength 0.71073
_diffrn_reflns_av_R_equivalents 0.0229
_diffrn_reflns_av_sigmaI/netI 0.0434
_diffrn_reflns_limit_h_max 7
_diffrn_reflns_limit_h_min -6
_diffrn_reflns_limit_k_max 9
_diffrn_reflns_limit_k_min -9
_diffrn_reflns_limit_l_max 39
_diffrn_reflns_limit_l_min -40
_diffrn_reflns_number 5699
_diffrn_reflns_theta_full 25.00
_diffrn_reflns_theta_max 27.16
_diffrn_reflns_theta_min 2.57
_diffrn_standards_interval_time 0
_diffrn_standards_number 0
_exptl_absorpt_coefficient_mu 0.085
_exptl_absorpt_correction_T_max 0.9865
_exptl_absorpt_correction_T_min 0.9815
_exptl_absorpt_correction_type multi-scan
_exptl_absorpt_process_details '(SADABS; Sheldrick, 1996)'
_exptl_crystal_colour yellow
_exptl_crystal_density_diffrn 1.275
_exptl_crystal_density_method 'not measured'
_exptl_crystal_description block
_exptl_crystal_F_000 568
_exptl_crystal_size_max 0.22
_exptl_crystal_size_mid 0.18
_exptl_crystal_size_min 0.16
_refine_diff_density_max 0.166
_refine_diff_density_min -0.166
_refine_ls_extinction_method none
_refine_ls_goodness_of_fit_ref 1.022
_refine_ls_hydrogen_treatment constr
_refine_ls_matrix_type full
_refine_ls_number_parameters 185
_refine_ls_number_reflns 2952
_refine_ls_number_restraints 0
_refine_ls_restrained_S_all 1.022
_refine_ls_R_factor_all 0.0952
_refine_ls_R_factor_gt 0.0503
_refine_ls_shift/su_max 0.000
_refine_ls_shift/su_mean 0.000
_refine_ls_structure_factor_coef Fsqd
_refine_ls_weighting_details 'calc w=1/[\s^2^(Fo^2^)+(0.0788P)^2^+0.0000P] where P=(Fo^2^+2Fc^2^)/3'
_refine_ls_weighting_scheme calc
_refine_ls_wR_factor_gt 0.1280
_refine_ls_wR_factor_ref 0.1541
_reflns_number_gt 1780
_reflns_number_total 2952
_reflns_threshold_expression I>2sigma(I)
_cod_data_source_file is5296.cif
_cod_data_source_block I
_cod_database_code 2238512
_cod_database_fobs_code 2238512

loop_
_symmetry_equiv_pos_as_xyz
'x, y, z'
'-x+1/2, -y, z+1/2'
'x+1/2, -y+1/2, -z'
'-x, y+1/2, -z+1/2'

loop_
_atom_site_type_symbol
_atom_site_label
_atom_site_fract_x
_atom_site_fract_y
_atom_site_fract_z
_atom_site_U_iso_or_equiv
_atom_site_adp_type
_atom_site_calc_flag
_atom_site_refinement_flags
_atom_site_occupancy
_atom_site_symmetry_multiplicity
C C1 -0.1393(4) 0.8872(3) 0.28106(7) 0.0424(6) Uani d . 1 1
C C2 -0.0535(4) 0.9211(3) 0.24097(7) 0.0467(6) Uani d . 1 1
H H2 0.0874 0.9726 0.2387 0.056 Uiso calc R 1 1
C C3 -0.1689(5) 0.8812(4) 0.20427(8) 0.0528(7) Uani d . 1 1
C C4 -0.3790(5) 0.8051(4) 0.20879(8) 0.0558(7) Uani d . 1 1
H H4 -0.4604 0.7765 0.1847 0.067 Uiso calc R 1 1
C C5 -0.4700(5) 0.7708(3) 0.24753(9) 0.0540(7) Uani d . 1 1
H H5 -0.6106 0.7185 0.2493 0.065 Uiso calc R 1 1
C C6 -0.3559(4) 0.8129(4) 0.28389(8) 0.0474(7) Uani d . 1 1
C C7 -0.0682(6) 0.9219(4) 0.16150(7) 0.0766(10) Uani d . 1 1
H H7A -0.0947 0.8212 0.1428 0.115 Uiso calc R 1 1
H H7B 0.0891 0.9405 0.1645 0.115 Uiso calc R 1 1
H H7C -0.1352 1.0299 0.1500 0.115 Uiso calc R 1 1
C C8 -0.0071(4) 0.9275(3) 0.31799(7) 0.0454(6) Uani d . 1 1
H H8 0.1363 0.9726 0.3145 0.055 Uiso calc R 1 1
C C9 -0.0019(4) 0.9213(3) 0.42464(7) 0.0451(6) Uani d . 1 1
H H9 -0.1451 0.8758 0.4282 0.054 Uiso calc R 1 1
C C10 0.1302(5) 0.9612(3) 0.46142(7) 0.0429(6) Uani d . 1 1
C C11 0.0395(5) 0.9322(3) 0.50158(7) 0.0478(7) Uani d . 1 1
H H11 -0.1016 0.8810 0.5035 0.057 Uiso calc R 1 1
C C12 0.1501(5) 0.9762(3) 0.53841(8) 0.0527(7) Uani d . 1 1
C C13 0.3625(6) 1.0501(4) 0.53396(8) 0.0578(8) Uani d . 1 1
H H13 0.4417 1.0814 0.5581 0.069 Uiso calc R 1 1
C C14 0.4593(5) 1.0786(4) 0.49519(8) 0.0556(7) Uani d . 1 1
H H14 0.6019 1.1271 0.4935 0.067 Uiso calc R 1 1
C C15 0.3451(5) 1.0352(3) 0.45871(8) 0.0460(6) Uani d . 1 1
C C16 0.0438(6) 0.9530(4) 0.58087(8) 0.0718(9) Uani d . 1 1
H H16A -0.0435 1.0588 0.5874 0.108 Uiso calc R 1 1
H H16B 0.1573 0.9378 0.6019 0.108 Uiso calc R 1 1
H H16C -0.0504 0.8474 0.5805 0.108 Uiso calc R 1 1
N N1 -0.0818(3) 0.9027(3) 0.35543(6) 0.0498(6) Uani d . 1 1
N N2 0.0716(4) 0.9465(3) 0.38727(6) 0.0498(6) Uani d . 1 1
O O1 -0.4551(3) 0.7801(3) 0.32150(5) 0.0680(6) Uani d . 1 1
H H1 -0.3751 0.8171 0.3406 0.102 Uiso calc R 1 1
O O2 0.4451(3) 1.0657(3) 0.42094(6) 0.0650(6) Uani d . 1 1
H H2A 0.3623 1.0328 0.4018 0.098 Uiso calc R 1 1

loop_
_atom_site_aniso_label
_atom_site_aniso_U_11
_atom_site_aniso_U_22
_atom_site_aniso_U_33
_atom_site_aniso_U_12
_atom_site_aniso_U_13
_atom_site_aniso_U_23
C1 0.0381(15) 0.0357(12) 0.0534(14) 0.0023(12) -0.0003(12) 0.0034(10)
C2 0.0442(15) 0.0392(13) 0.0565(16) 0.0000(13) -0.0007(12) 0.0069(11)
C3 0.0594(19) 0.0491(15) 0.0499(15) 0.0053(16) -0.0034(13) 0.0016(12)
C4 0.0553(19) 0.0488(15) 0.0633(17) 0.0011(16) -0.0152(15) -0.0051(13)
C5 0.0412(15) 0.0494(14) 0.0715(17) -0.0039(14) -0.0070(15) -0.0016(14)
C6 0.0417(16) 0.0458(14) 0.0548(15) 0.0020(14) 0.0002(13) 0.0028(11)
C7 0.102(3) 0.076(2) 0.0512(16) -0.006(2) -0.0028(17) 0.0065(14)
C8 0.0386(16) 0.0415(13) 0.0562(15) -0.0024(13) -0.0057(12) 0.0003(12)
C9 0.0395(15) 0.0413(13) 0.0546(14) -0.0010(13) 0.0000(12) 0.0035(11)
C10 0.0412(17) 0.0358(12) 0.0518(14) 0.0041(12) -0.0031(12) 0.0002(10)
C11 0.0465(17) 0.0399(13) 0.0570(15) 0.0003(13) -0.0003(13) 0.0042(12)
C12 0.058(2) 0.0425(14) 0.0572(16) 0.0059(15) -0.0035(14) 0.0008(12)
C13 0.061(2) 0.0471(15) 0.0656(18) 0.0036(16) -0.0186(15) -0.0005(13)
C14 0.0401(17) 0.0508(15) 0.0759(19) -0.0037(15) -0.0086(14) 0.0047(14)
C15 0.0379(16) 0.0436(14) 0.0564(15) -0.0008(13) -0.0007(13) 0.0036(12)
C16 0.091(3) 0.0697(18) 0.0550(16) 0.005(2) 0.0022(17) 0.0006(14)
N1 0.0458(13) 0.0551(13) 0.0485(11) -0.0018(12) -0.0044(10) 0.0023(10)
N2 0.0476(13) 0.0490(12) 0.0527(11) -0.0004(11) -0.0053(11) 0.0021(9)
O1 0.0460(12) 0.0922(16) 0.0658(12) -0.0134(12) 0.0067(10) 0.0055(12)
O2 0.0490(12) 0.0778(14) 0.0683(11) -0.0112(12) 0.0037(10) 0.0053(11)

loop_
_atom_type_symbol
_atom_type_description
_atom_type_scat_dispersion_real
_atom_type_scat_dispersion_imag
_atom_type_scat_source
C C 0.0033 0.0016 'International Tables Vol C Tables 4.2.6.8 and 6.1.1.4'
H H 0.0000 0.0000 'International Tables Vol C Tables 4.2.6.8 and 6.1.1.4'
N N 0.0061 0.0033 'International Tables Vol C Tables 4.2.6.8 and 6.1.1.4'
O O 0.0106 0.0060 'International Tables Vol C Tables 4.2.6.8 and 6.1.1.4'

loop_
_geom_angle_atom_site_label_1
_geom_angle_atom_site_label_2
_geom_angle_atom_site_label_3
_geom_angle
C2 C1 C6 117.9(2)
C2 C1 C8 119.9(2)
C6 C1 C8 122.3(2)
C3 C2 C1 122.8(2)
C3 C2 H2 118.6
C1 C2 H2 118.6
C2 C3 C4 117.0(2)
C2 C3 C7 120.6(3)
C4 C3 C7 122.4(3)
C5 C4 C3 122.0(3)
C5 C4 H4 119.0
C3 C4 H4 119.0
C4 C5 C6 120.7(3)
C4 C5 H5 119.6
C6 C5 H5 119.6
O1 C6 C5 118.5(2)
O1 C6 C1 122.0(2)
C5 C6 C1 119.5(2)
C3 C7 H7A 109.5
C3 C7 H7B 109.5
H7A C7 H7B 109.5
C3 C7 H7C 109.5
H7A C7 H7C 109.5
H7B C7 H7C 109.5
N1 C8 C1 121.8(2)
N1 C8 H8 119.1
C1 C8 H8 119.1
N2 C9 C10 122.0(2)
N2 C9 H9 119.0
C10 C9 H9 119.0
C11 C10 C15 118.2(2)
C11 C10 C9 119.3(3)
C15 C10 C9 122.5(2)
C12 C11 C10 123.0(3)
C12 C11 H11 118.5
C10 C11 H11 118.5
C11 C12 C13 116.5(3)
C11 C12 C16 121.8(3)
C13 C12 C16 121.7(3)
C14 C13 C12 122.5(3)
C14 C13 H13 118.8
C12 C13 H13 118.8
C13 C14 C15 120.1(3)
C13 C14 H14 119.9
C15 C14 H14 119.9
O2 C15 C14 118.6(3)
O2 C15 C10 121.7(2)
C14 C15 C10 119.7(2)
C12 C16 H16A 109.5
C12 C16 H16B 109.5
H16A C16 H16B 109.5
C12 C16 H16C 109.5
H16A C16 H16C 109.5
H16B C16 H16C 109.5
C8 N1 N2 113.7(2)
C9 N2 N1 113.9(2)
C6 O1 H1 109.5
C15 O2 H2A 109.5

loop_
_geom_bond_atom_site_label_1
_geom_bond_atom_site_label_2
_geom_bond_distance
C1 C2 1.393(3)
C1 C6 1.415(3)
C1 C8 1.445(3)
C2 C3 1.385(3)
C2 H2 0.9300
C3 C4 1.388(4)
C3 C7 1.514(3)
C4 C5 1.367(4)
C4 H4 0.9300
C5 C6 1.376(3)
C5 H5 0.9300
C6 O1 1.354(3)
C7 H7A 0.9600
C7 H7B 0.9600
C7 H7C 0.9600
C8 N1 1.281(3)
C8 H8 0.9300
C9 N2 1.277(3)
C9 C10 1.440(3)
C9 H9 0.9300
C10 C11 1.400(3)
C10 C15 1.404(3)
C11 C12 1.381(3)
C11 H11 0.9300
C12 C13 1.395(4)
C12 C16 1.499(3)
C13 C14 1.375(4)
C13 H13 0.9300
C14 C15 1.381(3)
C14 H14 0.9300
C15 O2 1.357(3)
C16 H16A 0.9600
C16 H16B 0.9600
C16 H16C 0.9600
N1 N2 1.404(3)
O1 H1 0.8200
O2 H2A 0.8200

loop_
_geom_hbond_atom_site_label_D
_geom_hbond_atom_site_label_H
_geom_hbond_atom_site_label_A
_geom_hbond_site_symmetry_A
_geom_hbond_distance_DH
_geom_hbond_distance_HA
_geom_hbond_distance_DA
_geom_hbond_angle_DHA
_geom_hbond_publ_flag
O2 H2A N2 . 0.82 1.91 2.635(3) 146 y
O1 H1 N1 . 0.82 1.93 2.646(3) 145 y
C5 H5 Cg1 4_445 0.93 2.84 3.519(3) 130 y
C14 H14 Cg2 3_576 0.93 2.85 3.519(3) 130 y

loop_
_geom_torsion_atom_site_label_1
_geom_torsion_atom_site_label_2
_geom_torsion_atom_site_label_3
_geom_torsion_atom_site_label_4
_geom_torsion
C6 C1 C2 C3 -1.5(4)
C8 C1 C2 C3 178.2(2)
C1 C2 C3 C4 0.3(4)
C1 C2 C3 C7 179.6(2)
C2 C3 C4 C5 0.2(4)
C7 C3 C4 C5 -179.1(3)
C3 C4 C5 C6 0.7(4)
C4 C5 C6 O1 178.5(2)
C4 C5 C6 C1 -1.9(4)
C2 C1 C6 O1 -178.2(2)
C8 C1 C6 O1 2.1(4)
C2 C1 C6 C5 2.3(4)
C8 C1 C6 C5 -177.4(2)
C2 C1 C8 N1 178.2(2)
C6 C1 C8 N1 -2.0(4)
N2 C9 C10 C11 179.4(2)
N2 C9 C10 C15 2.0(4)
C15 C10 C11 C12 1.3(4)
C9 C10 C11 C12 -176.3(2)
C10 C11 C12 C13 -0.9(4)
C10 C11 C12 C16 176.6(2)
C11 C12 C13 C14 0.0(4)
C16 C12 C13 C14 -177.6(2)
C12 C13 C14 C15 0.6(4)
C13 C14 C15 O2 179.7(2)
C13 C14 C15 C10 -0.3(4)
C11 C10 C15 O2 179.4(2)
C9 C10 C15 O2 -3.1(4)
C11 C10 C15 C14 -0.6(3)
C9 C10 C15 C14 176.9(2)
C1 C8 N1 N2 179.0(2)
C10 C9 N2 N1 -179.07(19)
C8 N1 N2 C9 -179.7(2)
